data_7214109
loop_
_publ_author_name
'Lusi, Matteo'
'Barbour, Leonard J.'

_publ_section_title
;
 Temperature-dependent guest reorientation: a reversible order--disorder
 transformation in a single crystal
;
_journal_issue 1
_journal_name_full CrystEngComm
_journal_page_first 36
_journal_paper_doi 10.1039/c3ce41572d
_journal_volume 16
_journal_year 2014
_chemical_formula_sum 'C61.99 H55.99 N6 Ni S2'
_chemical_formula_weight 1007.82
_chemical_name_systematic
;
 ?
;
_space_group_crystal_system monoclinic
_space_group_IT_number 15
_space_group_name_Hall '-C 2yc'
_space_group_name_H-M_alt 'C 1 2/c 1'
_symmetry_space_group_name_Hall '-C 2yc'
_symmetry_space_group_name_H-M 'C 1 2/c 1'
_atom_sites_solution_hydrogens geom
_audit_creation_method SHELXL-2013
_cell_angle_alpha 90
_cell_angle_beta 99.649(4)
_cell_angle_gamma 90
_cell_formula_units_Z 4
_cell_length_a 10.6221(7)
_cell_length_b 23.1917(16)
_cell_length_c 23.0275(15)
_cell_measurement_temperature 313(2)
_cell_volume 5592.4(6)
_computing_structure_refinement 'SHELXL-2013 (Sheldrick, 2013)'
_diffrn_ambient_temperature 313(2)
_diffrn_measured_fraction_theta_full 0.999
_diffrn_measured_fraction_theta_max 0.913
_diffrn_radiation_type MoK\a
_diffrn_radiation_wavelength 0.71073
_diffrn_reflns_av_R_equivalents 0.0451
_diffrn_reflns_av_unetI/netI 0.0559
_diffrn_reflns_Laue_measured_fraction_full 0.999
_diffrn_reflns_Laue_measured_fraction_max 0.913
_diffrn_reflns_limit_h_max 15
_diffrn_reflns_limit_h_min -15
_diffrn_reflns_limit_k_max 31
_diffrn_reflns_limit_k_min -31
_diffrn_reflns_limit_l_max 31
_diffrn_reflns_limit_l_min -31
_diffrn_reflns_number 27880
_diffrn_reflns_point_group_measured_fraction_full 0.999
_diffrn_reflns_point_group_measured_fraction_max 0.913
_diffrn_reflns_theta_full 25.242
_diffrn_reflns_theta_max 30.462
_diffrn_reflns_theta_min 1.756
_exptl_absorpt_coefficient_mu 0.465
_exptl_absorpt_correction_T_max 0.9771
_exptl_absorpt_correction_T_min 0.8731
_exptl_absorpt_correction_type multi-scan
_exptl_absorpt_process_details sadabs
_exptl_crystal_colour lilac
_exptl_crystal_density_diffrn 1.197
_exptl_crystal_description plate
_exptl_crystal_F_000 2120
_exptl_crystal_size_max 0.300
_exptl_crystal_size_mid 0.250
_exptl_crystal_size_min 0.050
_refine_diff_density_max 0.333
_refine_diff_density_min -0.346
_refine_diff_density_rms 0.045
_refine_ls_extinction_method none
_refine_ls_goodness_of_fit_ref 1.018
_refine_ls_hydrogen_treatment constr
_refine_ls_matrix_type full
_refine_ls_number_parameters 311
_refine_ls_number_reflns 7766
_refine_ls_number_restraints 1
_refine_ls_restrained_S_all 1.018
_refine_ls_R_factor_all 0.1347
_refine_ls_R_factor_gt 0.0580
_refine_ls_shift/su_max 0.001
_refine_ls_shift/su_mean 0.000
_refine_ls_structure_factor_coef Fsqd
_refine_ls_weighting_details 'w=1/[\s^2^(Fo^2^)+(0.0755P)^2^+3.4730P] where P=(Fo^2^+2Fc^2^)/3'
_refine_ls_weighting_scheme calc
_refine_ls_wR_factor_gt 0.1517
_refine_ls_wR_factor_ref 0.1847
_reflns_Friedel_coverage 0.000
_reflns_number_gt 3831
_reflns_number_total 7766
_reflns_threshold_expression 'I > 2\s(I)'
_cod_data_source_file c3ce41572d.txt
_cod_data_source_block C:1_313d3
_cod_database_code 7214109
_shelx_space_group_comment
;
The symmetry employed for this shelxl refinement is uniquely defined
by the following loop, which should always be used as a source of
symmetry information in preference to the above space-group names.
They are only intended as comments.
;
_shelx_estimated_absorpt_t_min 0.873
_shelx_estimated_absorpt_t_max 0.977
_shelxl_version_number 2013-3

loop_
_space_group_symop_operation_xyz
'x, y, z'
'-x, y, -z+1/2'
'x+1/2, y+1/2, z'
'-x+1/2, y+1/2, -z+1/2'
'-x, -y, -z'
'x, -y, z-1/2'
'-x+1/2, -y+1/2, -z'
'x+1/2, -y+1/2, z-1/2'

loop_
_atom_site_label
_atom_site_type_symbol
_atom_site_fract_x
_atom_site_fract_y
_atom_site_fract_z
_atom_site_U_iso_or_equiv
_atom_site_adp_type
_atom_site_occupancy
_atom_site_site_symmetry_order
_atom_site_calc_flag
_atom_site_refinement_flags_posn
_atom_site_refinement_flags_adp
_atom_site_refinement_flags_occupancy
_atom_site_disorder_assembly
_atom_site_disorder_group
Ni1 Ni 0.5000 0.29386(2) 0.2500 0.05366(18) Uani 1 2 d S T P . .
S1 S 0.90789(10) 0.28006(6) 0.37384(5) 0.1100(4) Uani 1 1 d . . . . .
N1 N 0.6857(2) 0.29095(10) 0.29412(10) 0.0606(6) Uani 1 1 d . . . . .
C1 C 0.7773(3) 0.28703(11) 0.32666(12) 0.0545(6) Uani 1 1 d . . . . .
N1A N 0.4323(2) 0.29925(10) 0.33313(10) 0.0588(6) Uani 1 1 d . . . . .
C1A C 0.3163(3) 0.28437(15) 0.34101(14) 0.0747(9) Uani 1 1 d . . . . .
H1A H 0.2642 0.2657 0.3102 0.090 Uiso 1 1 calc R U . . .
C2A C 0.2675(3) 0.29466(16) 0.39146(14) 0.0801(10) Uani 1 1 d . . . . .
H2A H 0.1850 0.2827 0.3939 0.096 Uiso 1 1 calc R U . . .
C3A C 0.3387(3) 0.32226(13) 0.43845(12) 0.0609(7) Uani 1 1 d . . . . .
C4A C 0.4592(3) 0.33897(17) 0.42974(14) 0.0808(10) Uani 1 1 d . . . . .
H4A H 0.5121 0.3587 0.4595 0.097 Uiso 1 1 calc R U . . .
C5A C 0.5017(3) 0.32702(16) 0.37834(14) 0.0797(10) Uani 1 1 d . . . . .
H5A H 0.5836 0.3389 0.3746 0.096 Uiso 1 1 calc R U . . .
C6A C 0.2920(3) 0.33619(14) 0.49415(13) 0.0662(8) Uani 1 1 d . . . . .
C7A C 0.3758(3) 0.34170(17) 0.54653(14) 0.0834(10) Uani 1 1 d . . . . .
H7A H 0.4623 0.3349 0.5470 0.100 Uiso 1 1 calc R U . . .
C8A C 0.3350(4) 0.3569(2) 0.59786(15) 0.1020(13) Uani 1 1 d . . . . .
H8A H 0.3941 0.3608 0.6323 0.122 Uiso 1 1 calc R U . . .
C9A C 0.2107(4) 0.3661(2) 0.59877(18) 0.1085(14) Uani 1 1 d . . . . .
H9A H 0.1829 0.3764 0.6336 0.130 Uiso 1 1 calc R U . . .
C10A C 0.1265(4) 0.3602(3) 0.54808(19) 0.133(2) Uani 1 1 d . . . . .
H10A H 0.0401 0.3664 0.5484 0.160 Uiso 1 1 calc R U . . .
C11A C 0.1658(3) 0.3452(2) 0.49615(17) 0.1096(15) Uani 1 1 d . . . . .
H11A H 0.1057 0.3412 0.4620 0.131 Uiso 1 1 calc R U . . .
N1B N 0.5000 0.38542(14) 0.2500 0.0585(8) Uani 1 2 d S T P . .
C1B C 0.6079(3) 0.41612(14) 0.25769(15) 0.0698(8) Uani 1 1 d . . . . .
H1B H 0.6851 0.3963 0.2628 0.084 Uiso 1 1 calc R U . . .
C2B C 0.6111(3) 0.47492(14) 0.25840(15) 0.0711(8) Uani 1 1 d . . . . .
H2B H 0.6895 0.4937 0.2647 0.085 Uiso 1 1 calc R U . . .
C3B C 0.5000 0.50718(17) 0.2500 0.0552(9) Uani 1 2 d S T P . .
C4B C 0.5000 0.57047(17) 0.2500 0.0546(9) Uani 1 2 d S T P . .
C5B C 0.3948(3) 0.60158(14) 0.26125(13) 0.0667(8) Uani 1 1 d . . . . .
H5B H 0.3229 0.5819 0.2687 0.080 Uiso 1 1 calc R U . . .
C6B C 0.3951(4) 0.66128(15) 0.26150(15) 0.0790(9) Uani 1 1 d . . . . .
H6B H 0.3242 0.6814 0.2695 0.095 Uiso 1 1 calc R U . . .
C7B C 0.5000 0.6905(2) 0.2500 0.0799(14) Uani 1 2 d S T P . .
H7B H 0.5000 0.7306 0.2500 0.096 Uiso 1 2 calc R U P . .
N1C N 0.5000 0.20250(14) 0.2500 0.0574(8) Uani 1 2 d S T P . .
C1C C 0.5442(3) 0.17161(13) 0.29815(13) 0.0657(8) Uani 1 1 d . . . . .
H1C H 0.5759 0.1915 0.3326 0.079 Uiso 1 1 calc R U . . .
C2C C 0.5457(3) 0.11261(14) 0.29991(14) 0.0684(8) Uani 1 1 d . . . . .
H2C H 0.5776 0.0938 0.3350 0.082 Uiso 1 1 calc R U . . .
C3C C 0.5000 0.08068(18) 0.2500 0.0617(10) Uani 1 2 d S T P . .
C4C C 0.5000 0.0166(2) 0.2500 0.0808(14) Uani 1 2 d S T P . .
C5C C 0.4854(6) -0.0144(2) 0.2000(3) 0.145(2) Uani 1 1 d . . . . .
H5C H 0.4752 0.0049 0.1641 0.174 Uiso 1 1 calc R U . . .
C6C C 0.4852(8) -0.0742(2) 0.2003(3) 0.181(3) Uani 1 1 d . . . . .
H6C H 0.4744 -0.0943 0.1648 0.217 Uiso 1 1 calc R U . . .
C7C C 0.5000 -0.1028(4) 0.2500 0.157(4) Uani 1 2 d S T P . .
H7C H 0.5000 -0.1429 0.2500 0.188 Uiso 1 2 calc R U P . .
C1D C 0.6856(10) 0.4636(5) 0.5589(4) 0.123(4) Uiso 0.701(8) 1 d . . P A 1
C2D C 0.7340(12) 0.4791(4) 0.5098(5) 0.139(4) Uiso 0.701(8) 1 d . . P A 1
H2D H 0.7332 0.5178 0.4995 0.167 Uiso 0.701(8) 1 calc R U P A 1
C3D C 0.7804(9) 0.4426(5) 0.4774(4) 0.122(3) Uiso 0.701(8) 1 d . . P A 1
C4D C 0.7900(8) 0.3838(4) 0.4924(5) 0.110(2) Uiso 0.701(8) 1 d . . P A 1
H4D H 0.8260 0.3578 0.4692 0.131 Uiso 0.701(8) 1 calc R U P A 1
C5D C 0.7450(8) 0.3652(3) 0.5424(4) 0.102(2) Uiso 0.701(8) 1 d . . P A 1
H5D H 0.7517 0.3267 0.5536 0.123 Uiso 0.701(8) 1 calc R U P A 1
C6D C 0.6886(8) 0.4062(4) 0.5762(3) 0.104(2) Uiso 0.701(8) 1 d . . P A 1
H6D H 0.6546 0.3948 0.6090 0.124 Uiso 0.701(8) 1 calc R U P A 1
C7D C 0.6374(13) 0.5064(6) 0.5973(6) 0.201(6) Uiso 0.701(8) 1 d . . P A 1
H7D1 H 0.6986 0.5369 0.6062 0.302 Uiso 0.701(8) 1 calc R U P A 1
H7D2 H 0.6242 0.4881 0.6331 0.302 Uiso 0.701(8) 1 calc R U P A 1
H7D3 H 0.5580 0.5220 0.5774 0.302 Uiso 0.701(8) 1 calc R U P A 1
C8D C 0.8331(12) 0.4632(5) 0.4256(5) 0.213(5) Uiso 0.701(8) 1 d . . P A 1
H8D1 H 0.7710 0.4869 0.4015 0.319 Uiso 0.701(8) 1 calc R U P A 1
H8D2 H 0.8537 0.4307 0.4031 0.319 Uiso 0.701(8) 1 calc R U P A 1
H8D3 H 0.9089 0.4854 0.4386 0.319 Uiso 0.701(8) 1 calc R U P A 1
C1F C 0.6747(17) 0.4466(9) 0.5633(7) 0.112(9) Uiso 0.298(8) 1 d G . P B 3
C2F C 0.7124(13) 0.3892(7) 0.5632(5) 0.084(4) Uiso 0.298(8) 1 d G . P B 3
H2F H 0.6978 0.3647 0.5933 0.101 Uiso 0.298(8) 1 calc R U P B 3
C3F C 0.7717(13) 0.3685(5) 0.5180(8) 0.081(4) Uiso 0.298(8) 1 d G . P B 3
C4F C 0.7934(13) 0.4052(10) 0.4729(5) 0.095(5) Uiso 0.298(8) 1 d G . P B 3
H4F H 0.8332 0.3913 0.4427 0.114 Uiso 0.298(8) 1 calc R U P B 3
C5F C 0.756(2) 0.4626(9) 0.4731(7) 0.38(5) Uiso 0.298(8) 1 d G . P B 3
H5F H 0.7704 0.4871 0.4429 0.454 Uiso 0.298(8) 1 calc R U P B 3
C6F C 0.696(2) 0.4833(5) 0.5183(10) 0.191(18) Uiso 0.298(8) 1 d G . P B 3
H6F H 0.6713 0.5217 0.5184 0.229 Uiso 0.298(8) 1 calc R U P B 3
C7F C 0.577(2) 0.4864(11) 0.5950(11) 0.158(9) Uiso 0.298(8) 1 d . . P B 3
H7F1 H 0.4933 0.4695 0.5880 0.236 Uiso 0.298(8) 1 calc R U P B 3
H7F2 H 0.5731 0.5246 0.5787 0.236 Uiso 0.298(8) 1 calc R U P B 3
H7F3 H 0.6076 0.4882 0.6366 0.236 Uiso 0.298(8) 1 calc R U P B 3
C8F C 0.7836(18) 0.3073(8) 0.5309(8) 0.136(7) Uiso 0.298(8) 1 d . . P B 3
H8F1 H 0.7077 0.2939 0.5440 0.204 Uiso 0.298(8) 1 calc R U P B 3
H8F2 H 0.8561 0.3009 0.5612 0.204 Uiso 0.298(8) 1 calc R U P B 3
H8F3 H 0.7950 0.2867 0.4960 0.204 Uiso 0.298(8) 1 calc R U P B 3

loop_
_atom_site_aniso_label
_atom_site_aniso_U_11
_atom_site_aniso_U_22
_atom_site_aniso_U_33
_atom_site_aniso_U_23
_atom_site_aniso_U_13
_atom_site_aniso_U_12
Ni1 0.0454(3) 0.0593(3) 0.0533(3) 0.000 -0.0003(2) 0.000
S1 0.0719(6) 0.1385(10) 0.1035(8) -0.0238(7) -0.0319(5) 0.0237(6)
N1 0.0535(13) 0.0663(16) 0.0591(13) -0.0007(11) 0.0007(11) 0.0030(11)
C1 0.0524(15) 0.0500(16) 0.0604(15) -0.0053(12) 0.0072(13) 0.0006(12)
N1A 0.0513(13) 0.0660(15) 0.0569(13) -0.0059(11) 0.0028(10) -0.0049(11)
C1A 0.0614(18) 0.097(3) 0.0642(18) -0.0139(16) 0.0052(14) -0.0266(17)
C2A 0.0556(17) 0.119(3) 0.0660(19) -0.0147(18) 0.0117(14) -0.0272(18)
C3A 0.0544(16) 0.0715(19) 0.0555(15) 0.0016(14) 0.0057(12) -0.0027(14)
C4A 0.0591(18) 0.120(3) 0.0613(18) -0.0238(18) 0.0036(14) -0.0153(18)
C5A 0.0512(17) 0.122(3) 0.0650(19) -0.0220(19) 0.0073(14) -0.0174(18)
C6A 0.0560(17) 0.084(2) 0.0582(16) 0.0004(15) 0.0086(13) -0.0045(15)
C7A 0.0635(19) 0.126(3) 0.0592(19) 0.0005(18) 0.0069(15) -0.0035(19)
C8A 0.084(3) 0.166(4) 0.0561(19) -0.008(2) 0.0119(17) -0.011(3)
C9A 0.085(3) 0.173(5) 0.072(2) -0.016(3) 0.026(2) 0.000(3)
C10A 0.061(2) 0.248(6) 0.094(3) -0.038(3) 0.023(2) 0.009(3)
C11A 0.053(2) 0.193(5) 0.081(2) -0.027(3) 0.0055(17) 0.004(2)
N1B 0.0464(17) 0.063(2) 0.0650(19) 0.000 0.0067(14) 0.000
C1B 0.0449(15) 0.060(2) 0.102(2) 0.0104(17) 0.0065(15) 0.0011(13)
C2B 0.0488(16) 0.064(2) 0.099(2) 0.0071(17) 0.0096(15) -0.0067(14)
C3B 0.056(2) 0.057(2) 0.053(2) 0.000 0.0095(17) 0.000
C4B 0.059(2) 0.058(2) 0.0470(19) 0.000 0.0088(16) 0.000
C5B 0.0717(19) 0.061(2) 0.0689(18) 0.0019(15) 0.0179(15) 0.0028(15)
C6B 0.099(3) 0.067(2) 0.073(2) -0.0014(16) 0.0194(18) 0.0147(19)
C7B 0.111(4) 0.057(3) 0.072(3) 0.000 0.017(3) 0.000
N1C 0.0507(17) 0.067(2) 0.0527(17) 0.000 0.0050(14) 0.000
C1C 0.0717(19) 0.066(2) 0.0570(16) 0.0019(14) 0.0037(14) 0.0004(15)
C2C 0.072(2) 0.066(2) 0.0662(18) 0.0117(15) 0.0069(15) 0.0041(15)
C3C 0.049(2) 0.059(3) 0.079(3) 0.000 0.0188(19) 0.000
C4C 0.069(3) 0.064(3) 0.114(4) 0.000 0.027(3) 0.000
C5C 0.224(6) 0.073(3) 0.137(4) -0.017(3) 0.024(4) -0.006(3)
C6C 0.277(9) 0.070(4) 0.194(7) -0.032(4) 0.035(6) -0.005(5)
C7C 0.169(8) 0.066(5) 0.243(12) 0.000 0.056(8) 0.000

loop_
_atom_type_symbol
_atom_type_description
_atom_type_scat_dispersion_real
_atom_type_scat_dispersion_imag
_atom_type_scat_source
C C 0.0033 0.0016 'International Tables Vol C Tables 4.2.6.8 and 6.1.1.4'
H H 0.0000 0.0000 'International Tables Vol C Tables 4.2.6.8 and 6.1.1.4'
N N 0.0061 0.0033 'International Tables Vol C Tables 4.2.6.8 and 6.1.1.4'
S S 0.1246 0.1234 'International Tables Vol C Tables 4.2.6.8 and 6.1.1.4'
Ni Ni 0.3393 1.1124 'International Tables Vol C Tables 4.2.6.8 and 6.1.1.4'

loop_
_geom_angle_atom_site_label_1
_geom_angle_atom_site_label_2
_geom_angle_atom_site_label_3
_geom_angle
_geom_angle_site_symmetry_1
_geom_angle_site_symmetry_3
N1 Ni1 N1 176.25(13) . 2_655
N1 Ni1 N1C 88.12(7) . .
N1 Ni1 N1C 88.12(7) 2_655 .
N1 Ni1 N1B 91.88(7) . .
N1 Ni1 N1B 91.88(7) 2_655 .
N1C Ni1 N1B 180.0 . .
N1 Ni1 N1A 89.90(9) . .
N1 Ni1 N1A 90.32(9) 2_655 .
N1C Ni1 N1A 93.32(6) . .
N1B Ni1 N1A 86.68(6) . .
N1 Ni1 N1A 90.32(9) . 2_655
N1 Ni1 N1A 89.90(9) 2_655 2_655
N1C Ni1 N1A 93.32(6) . 2_655
N1B Ni1 N1A 86.68(6) . 2_655
N1A Ni1 N1A 173.36(12) . 2_655
C1 N1 Ni1 167.7(2) . .
N1 C1 S1 178.7(3) . .
C1A N1A C5A 115.1(3) . .
C1A N1A Ni1 124.32(19) . .
C5A N1A Ni1 119.8(2) . .
N1A C1A C2A 124.4(3) . .
C3A C2A C1A 120.9(3) . .
C2A C3A C4A 114.7(3) . .
C2A C3A C6A 124.3(3) . .
C4A C3A C6A 121.0(3) . .
C5A C4A C3A 121.2(3) . .
N1A C5A C4A 123.6(3) . .
C11A C6A C7A 116.7(3) . .
C11A C6A C3A 122.3(3) . .
C7A C6A C3A 121.0(3) . .
C8A C7A C6A 121.8(3) . .
C9A C8A C7A 120.6(4) . .
C8A C9A C10A 118.7(4) . .
C9A C10A C11A 121.5(4) . .
C6A C11A C10A 120.7(3) . .
C1B N1B C1B 115.6(4) . 2_655
C1B N1B Ni1 122.21(18) . .
C1B N1B Ni1 122.21(18) 2_655 .
N1B C1B C2B 123.6(3) . .
C1B C2B C3B 121.4(3) . .
C2B C3B C2B 114.5(4) 2_655 .
C2B C3B C4B 122.75(19) 2_655 .
C2B C3B C4B 122.75(19) . .
C5B C4B C5B 117.5(4) . 2_655
C5B C4B C3B 121.26(19) . .
C5B C4B C3B 121.26(19) 2_655 .
C6B C5B C4B 121.2(3) . .
C7B C6B C5B 119.7(4) . .
C6B C7B C6B 120.5(5) . 2_655
C1C N1C C1C 115.2(4) 2_655 .
C1C N1C Ni1 122.40(18) 2_655 .
C1C N1C Ni1 122.40(18) . .
N1C C1C C2C 124.1(3) . .
C1C C2C C3C 120.6(3) . .
C2C C3C C2C 115.3(4) 2_655 .
C2C C3C C4C 122.3(2) 2_655 .
C2C C3C C4C 122.3(2) . .
C5C C4C C5C 115.4(6) 2_655 .
C5C C4C C3C 122.3(3) 2_655 .
C5C C4C C3C 122.3(3) . .
C4C C5C C6C 122.0(6) . .
C7C C6C C5C 120.7(7) . .
C6C C7C C6C 119.2(9) 2_655 .
C2D C1D C6D 119.6(9) . .
C2D C1D C7D 122.4(12) . .
C6D C1D C7D 117.8(10) . .
C3D C2D C1D 123.0(10) . .
C2D C3D C4D 121.1(9) . .
C2D C3D C8D 119.5(11) . .
C4D C3D C8D 119.3(12) . .
C5D C4D C3D 119.0(8) . .
C4D C5D C6D 118.7(6) . .
C1D C6D C5D 118.4(7) . .
C2F C1F C6F 120.0 . .
C2F C1F C7F 137.7(18) . .
C6F C1F C7F 100.6(17) . .
C3F C2F C1F 120.0 . .
C2F C3F C4F 120.0 . .
C2F C3F C8F 102.7(17) . .
C4F C3F C8F 137.0(16) . .
C3F C4F C5F 120.0 . .
C6F C5F C4F 120.0 . .
C5F C6F C1F 120.0 . .

loop_
_geom_bond_atom_site_label_1
_geom_bond_atom_site_label_2
_geom_bond_distance
_geom_bond_site_symmetry_2
Ni1 N1 2.063(2) .
Ni1 N1 2.063(2) 2_655
Ni1 N1C 2.119(3) .
Ni1 N1B 2.123(3) .
Ni1 N1A 2.158(2) .
Ni1 N1A 2.158(2) 2_655
S1 C1 1.620(3) .
N1 C1 1.128(3) .
N1A C1A 1.321(4) .
N1A C5A 1.336(4) .
C1A C2A 1.370(4) .
C2A C3A 1.370(4) .
C3A C4A 1.383(4) .
C3A C6A 1.486(4) .
C4A C5A 1.364(4) .
C6A C11A 1.366(4) .
C6A C7A 1.380(4) .
C7A C8A 1.371(5) .
C8A C9A 1.342(5) .
C9A C10A 1.353(5) .
C10A C11A 1.375(5) .
N1B C1B 1.336(3) .
N1B C1B 1.336(3) 2_655
C1B C2B 1.364(4) .
C2B C3B 1.383(4) .
C3B C2B 1.383(4) 2_655
C3B C4B 1.468(5) .
C4B C5B 1.391(4) .
C4B C5B 1.391(4) 2_655
C5B C6B 1.384(4) .
C6B C7B 1.368(4) .
C7B C6B 1.368(4) 2_655
N1C C1C 1.337(3) 2_655
N1C C1C 1.337(3) .
C1C C2C 1.369(4) .
C2C C3C 1.385(4) .
C3C C2C 1.385(4) 2_655
C3C C4C 1.486(6) .
C4C C5C 1.344(5) 2_655
C4C C5C 1.344(5) .
C5C C6C 1.389(7) .
C6C C7C 1.309(7) .
C7C C6C 1.309(7) 2_655
C1D C2D 1.365(14) .
C1D C6D 1.388(13) .
C1D C7D 1.475(14) .
C2D C3D 1.280(16) .
C3D C4D 1.405(12) .
C3D C8D 1.480(13) .
C4D C5D 1.387(12) .
C5D C6D 1.422(11) .
C1F C2F 1.3900 .
C1F C6F 1.3900 .
C1F C7F 1.65(3) .
C2F C3F 1.3900 .
C3F C4F 1.3900 .
C3F C8F 1.45(2) .
C4F C5F 1.3900 .
C5F C6F 1.3900 .
